data_4074673
loop_
_publ_author_name
'Guiducci, Aldo E.'
'Boyd, Catherine L.'
'Mountford, Philip'

_publ_section_title
;
 Reactions of Cyclopentadienyl-Amidinate Titanium Imido Compounds with
 CS2, COS, Isocyanates, and Other Unsaturated Organic Compounds
;
_journal_coden_ASTM ORGND7
_journal_issue 5
_journal_name_full Organometallics
_journal_page_first 1167
_journal_page_last 1187
_journal_paper_doi 10.1021/om050784v
_journal_volume 25
_journal_year 2006
_chemical_formula_moiety ' C34 H47 N4 O1 Ti1 '
_chemical_formula_sum 'C34 H47 N4 O Ti'
_chemical_formula_weight 575.68
_chemical_name_systematic
;
 [Ti(C5Me5){OC(NC6H5)N(2,6-C6H3Me2)}{MeC(N-iPr)2}]
;
_space_group_IT_number 2
_symmetry_cell_setting triclinic
_symmetry_space_group_name_Hall '-P 1'
_symmetry_space_group_name_H-M 'P -1'
_atom_sites_solution_hydrogens geom
_atom_sites_solution_primary direct
_audit_creation_date 01-12-04
_audit_creation_method CRYSTALS_ver_12-03-99
_cell_angle_alpha 82.229(1)
_cell_angle_beta 78.344(1)
_cell_angle_gamma 84.112(1)
_cell_formula_units_Z 2
_cell_length_a 9.5758(3)
_cell_length_b 9.9197(3)
_cell_length_c 17.2651(6)
_cell_measurement_reflns_used 5893
_cell_measurement_temperature 150
_cell_measurement_theta_max 27.485
_cell_measurement_theta_min 2.910
_cell_volume 1586.63(9)
_computing_cell_refinement
;
KappaCCD software 'DENZO' (Otwinowski & Minor, 1996)
;
_computing_data_collection
;
KappaCCD software 'Collect' (Nonius, 2000)
;
_computing_data_reduction
;
KappaCCD software 'DENZO' (Otwinowski & Minor, 1996)
;
_computing_molecular_graphics 'CAMERON (Watkin, Prout and Pearce, 1996)'
_computing_publication_material 'CRYSTALS Issue 10 (Watkin et al., 1996)'
_computing_structure_refinement 'CRYSTALS Issue 10 (Watkin et al., 1996)'
_computing_structure_solution 'SIR92 (Altomare, et al., 1994)'
_diffrn_ambient_temperature 150
_diffrn_measured_fraction_theta_max 1.000
_diffrn_measurement_device_type 'Nonius KappaCCD'
_diffrn_measurement_method CCD
_diffrn_radiation_type 'Mo K\a'
_diffrn_radiation_wavelength 0.71073
_diffrn_reflns_av_R_equivalents 0.03
_diffrn_reflns_limit_h_max 12
_diffrn_reflns_limit_h_min -12
_diffrn_reflns_limit_k_max 12
_diffrn_reflns_limit_k_min -12
_diffrn_reflns_limit_l_max 22
_diffrn_reflns_limit_l_min -22
_diffrn_reflns_number 12115
_diffrn_reflns_theta_max 27.5
_diffrn_reflns_theta_min 2.91
_diffrn_standards_decay_% 'not measured'
_diffrn_standards_interval_count 'not measured'
_diffrn_standards_interval_time 'not measured'
_diffrn_standards_number 'not measured'
_exptl_absorpt_coefficient_mu 0.30
_exptl_absorpt_correction_T_max 0.942
_exptl_absorpt_correction_T_min 0.914
_exptl_absorpt_correction_type multi-scan
_exptl_crystal_colour red
_exptl_crystal_density_diffrn 1.20
_exptl_crystal_density_meas ?
_exptl_crystal_density_method none
_exptl_crystal_description prism
_exptl_crystal_F_000 618.57
_exptl_crystal_size_max 0.38
_exptl_crystal_size_mid 0.30
_exptl_crystal_size_min 0.20
_refine_diff_density_max 0.52
_refine_diff_density_min -0.80
_refine_ls_extinction_coef none
_refine_ls_goodness_of_fit_ref 1.0488
_refine_ls_hydrogen_treatment 'riding model'
_refine_ls_matrix_type full
_refine_ls_number_parameters 361
_refine_ls_number_reflns 3842
_refine_ls_number_restraints 0
_refine_ls_R_factor_gt 0.0890
_refine_ls_shift/su_max 0.002150
_refine_ls_structure_factor_coef F
_refine_ls_weighting_details
;
Chebychev polynomial with 5 parameters, Carruthers & Watkin , 1979, 
 1.50    0.337    0.646    -.281    -.398E-01
;
_refine_ls_weighting_scheme calc
_refine_ls_wR_factor_ref 0.0919
_reflns_limit_h_max 12
_reflns_limit_h_min -12
_reflns_limit_k_max 12
_reflns_limit_k_min -12
_reflns_limit_l_max 22
_reflns_limit_l_min 0
_reflns_number_gt 3842
_reflns_number_total 7104
_reflns_threshold_expression >3.00\s(I)
_cod_data_source_file om050784vsi20051206_014226.cif
_cod_data_source_block compound_23
_cod_depositor_comments
;
The following automatic conversions were performed:

'_symmetry_cell_setting' value 'Triclinic ' changed to 'triclinic'
according to /home/saulius/struct/CIF-dictionaries/cif_core.dic
dictionary named 'cif_core.dic' version 2.4.1 from 2010-06-29.

Automatic conversion script
Id: cif_fix_values 1715 2011-07-08 13:25:40Z adriana 

The following automatic conversions were performed:

'_exptl_crystal_density_meas' value 'not measured' was changed to '?'
- the value is perceived as not measured.

Automatic conversion script
Id: cif_fix_values 3008 2015-01-20 13:52:24Z robertas 

The following automatic conversions were performed:

'_atom_sites_solution_primary' value 'direct methods' was changed to
'direct'.

'_atom_sites_solution_hydrogens' value 'geometric' was changed to
'geom'.

Automatic conversion script
Id: cif_fix_values 6452 2018-10-05 10:23:21Z andrius 
;
_cod_original_sg_symbol_H-M 'P -1 '
_cod_original_formula_sum ' C34 H47 N4 O1 Ti1 '
_cod_database_code 4074673

loop_
_symmetry_equiv_pos_as_xyz
x,y,z
-x,-y,-z

loop_
_atom_site_label
_atom_site_fract_x
_atom_site_fract_y
_atom_site_fract_z
_atom_site_U_iso_or_equiv
_atom_site_occupancy
_atom_site_adp_type
Ti1 0.0950(1) 0.22502(11) 0.77047(6) 0.0324 1.0000 Uani
N1 -0.0533(5) 0.3726(4) 0.7404(3) 0.0355 1.0000 Uani
N2 0.0135(5) 0.2044(5) 0.6658(3) 0.0369 1.0000 Uani
N3 0.2850(5) 0.2636(5) 0.7030(3) 0.0335 1.0000 Uani
N4 0.4147(5) 0.4306(5) 0.7362(3) 0.0319 1.0000 Uani
O1 0.2007(4) 0.3464(4) 0.8153(2) 0.0347 1.0000 Uani
C1 -0.1288(7) 0.5021(6) 0.7634(4) 0.0499 1.0000 Uani
C2 -0.1003(8) 0.5353(7) 0.8419(5) 0.0603 1.0000 Uani
C3 -0.084(1) 0.6193(7) 0.6975(5) 0.0735 1.0000 Uani
C4 -0.0805(6) 0.3094(6) 0.6824(4) 0.0391 1.0000 Uani
C5 -0.2091(7) 0.3496(7) 0.6432(4) 0.0522 1.0000 Uani
C6 0.0161(7) 0.1241(7) 0.5991(3) 0.0455 1.0000 Uani
C7 0.0552(8) 0.2104(9) 0.5201(4) 0.0606 1.0000 Uani
C8 0.1231(7) 0.0035(8) 0.6050(5) 0.0600 1.0000 Uani
C9 0.3096(5) 0.3545(5) 0.7523(3) 0.0300 1.0000 Uani
C10 0.4344(5) 0.5206(5) 0.7897(3) 0.0278 1.0000 Uani
C11 0.3899(7) 0.5002(6) 0.8722(3) 0.0425 1.0000 Uani
C12 0.4295(7) 0.5874(7) 0.9200(3) 0.0439 1.0000 Uani
C13 0.5116(6) 0.6941(6) 0.8889(3) 0.0353 1.0000 Uani
C14 0.5496(6) 0.7183(6) 0.8079(4) 0.0390 1.0000 Uani
C15 0.5114(6) 0.6342(6) 0.7583(3) 0.0349 1.0000 Uani
C16 0.5625(7) 0.7799(7) 0.9432(4) 0.0485 1.0000 Uani
C17 0.3744(5) 0.2557(5) 0.6271(3) 0.0274 1.0000 Uani
C18 0.3560(6) 0.3578(6) 0.5640(3) 0.0382 1.0000 Uani
C19 0.4390(7) 0.3472(7) 0.4891(4) 0.0459 1.0000 Uani
C20 0.5347(7) 0.2376(7) 0.4764(4) 0.0496 1.0000 Uani
C21 0.5571(6) 0.1387(6) 0.5367(4) 0.0449 1.0000 Uani
C22 0.4757(6) 0.1471(6) 0.6141(3) 0.0378 1.0000 Uani
C23 0.2491(7) 0.4782(6) 0.5794(4) 0.0437 1.0000 Uani
C24 0.5051(7) 0.0398(7) 0.6813(4) 0.0571 1.0000 Uani
C25 0.1344(7) 0.0702(7) 0.8844(4) 0.0460 1.0000 Uani
C26 0.0915(6) -0.0083(6) 0.8315(4) 0.0439 1.0000 Uani
C27 -0.0509(6) 0.0363(6) 0.8254(4) 0.0421 1.0000 Uani
C28 -0.0991(7) 0.1400(6) 0.8751(4) 0.0453 1.0000 Uani
C29 0.0195(7) 0.1579(7) 0.9133(3) 0.0467 1.0000 Uani
C30 0.2765(8) 0.0566(8) 0.9101(4) 0.0567 1.0000 Uani
C31 0.1735(8) -0.1343(6) 0.8009(5) 0.0531 1.0000 Uani
C32 -0.1467(7) -0.0271(7) 0.7842(4) 0.0530 1.0000 Uani
C33 -0.2485(7) 0.2053(9) 0.8900(5) 0.0644 1.0000 Uani
C34 0.0185(9) 0.2531(8) 0.9746(4) 0.0586 1.0000 Uani
H11 -0.2338(7) 0.4931(6) 0.7701(4) 0.0589 1.0000 Uiso
H21 -0.1544(8) 0.6231(7) 0.8562(5) 0.0748 1.0000 Uiso
H22 -0.1318(8) 0.4597(7) 0.8844(5) 0.0748 1.0000 Uiso
H23 0.0044(8) 0.5434(7) 0.8370(5) 0.0748 1.0000 Uiso
H31 -0.136(1) 0.7071(7) 0.7130(5) 0.0839 1.0000 Uiso
H32 0.022(1) 0.6262(7) 0.6909(5) 0.0839 1.0000 Uiso
H33 -0.107(1) 0.6004(7) 0.6462(5) 0.0839 1.0000 Uiso
H51 -0.2090(7) 0.2886(7) 0.6016(4) 0.0695 1.0000 Uiso
H52 -0.2984(7) 0.3408(7) 0.6845(4) 0.0695 1.0000 Uiso
H53 -0.2051(7) 0.4464(7) 0.6179(4) 0.0695 1.0000 Uiso
H61 -0.0793(7) 0.0899(7) 0.6008(3) 0.0596 1.0000 Uiso
H71 0.0582(8) 0.1557(9) 0.4751(4) 0.0743 1.0000 Uiso
H72 0.1510(8) 0.2454(9) 0.5160(4) 0.0743 1.0000 Uiso
H73 -0.0185(8) 0.2891(9) 0.5174(4) 0.0743 1.0000 Uiso
H81 0.1273(7) -0.0527(8) 0.5605(5) 0.0693 1.0000 Uiso
H82 0.0930(7) -0.0531(8) 0.6571(5) 0.0693 1.0000 Uiso
H83 0.2197(7) 0.0357(8) 0.6026(5) 0.0693 1.0000 Uiso
H111 0.3307(7) 0.4225(6) 0.8969(3) 0.0518 1.0000 Uiso
H121 0.3966(7) 0.5710(7) 0.9790(3) 0.0538 1.0000 Uiso
H141 0.6041(6) 0.7993(6) 0.7837(4) 0.0481 1.0000 Uiso
H151 0.5402(6) 0.6544(6) 0.6992(3) 0.0412 1.0000 Uiso
H161 0.6204(7) 0.8523(7) 0.9096(4) 0.0649 1.0000 Uiso
H162 0.6226(7) 0.7211(7) 0.9777(4) 0.0649 1.0000 Uiso
H163 0.4777(7) 0.8235(7) 0.9775(4) 0.0649 1.0000 Uiso
H191 0.4273(7) 0.4205(7) 0.4445(4) 0.0572 1.0000 Uiso
H201 0.5911(7) 0.2296(7) 0.4216(4) 0.0591 1.0000 Uiso
H211 0.6293(6) 0.0599(6) 0.5261(4) 0.0574 1.0000 Uiso
H231 0.2493(7) 0.5398(6) 0.5285(4) 0.0551 1.0000 Uiso
H232 0.2759(7) 0.5292(6) 0.6197(4) 0.0551 1.0000 Uiso
H233 0.1514(7) 0.4459(6) 0.5999(4) 0.0551 1.0000 Uiso
H241 0.4499(7) 0.0455(7) 0.7366(4) 0.0650 1.0000 Uiso
H242 0.5792(7) -0.0373(7) 0.6701(4) 0.0650 1.0000 Uiso
H301 0.2764(8) 0.1255(8) 0.9473(4) 0.0751 1.0000 Uiso
H302 0.2929(8) -0.0372(8) 0.9378(4) 0.0751 1.0000 Uiso
H303 0.3544(8) 0.0726(8) 0.8624(4) 0.0751 1.0000 Uiso
H311 0.1202(8) -0.1705(6) 0.7650(5) 0.0617 1.0000 Uiso
H312 0.1852(8) -0.2055(6) 0.8465(5) 0.0617 1.0000 Uiso
H313 0.2698(8) -0.1101(6) 0.7704(5) 0.0617 1.0000 Uiso
H321 -0.2418(7) 0.0265(7) 0.7898(4) 0.0656 1.0000 Uiso
H322 -0.1596(7) -0.1233(7) 0.8087(4) 0.0656 1.0000 Uiso
H323 -0.1029(7) -0.0263(7) 0.7264(4) 0.0656 1.0000 Uiso
H331 -0.2564(7) 0.2752(9) 0.9276(5) 0.0718 1.0000 Uiso
H332 -0.3184(7) 0.1353(9) 0.9129(5) 0.0718 1.0000 Uiso
H333 -0.2698(7) 0.2506(9) 0.8378(5) 0.0718 1.0000 Uiso
H341 -0.0773(9) 0.3047(8) 0.9858(4) 0.0717 1.0000 Uiso
H342 0.0392(9) 0.1996(8) 1.0250(4) 0.0717 1.0000 Uiso
H343 0.0937(9) 0.3187(8) 0.9534(4) 0.0717 1.0000 Uiso

loop_
_atom_site_aniso_label
_atom_site_aniso_U_11
_atom_site_aniso_U_22
_atom_site_aniso_U_33
_atom_site_aniso_U_23
_atom_site_aniso_U_13
_atom_site_aniso_U_12
Ti1 0.0269(5) 0.0420(6) 0.0293(5) -0.0133(4) 0.0005(3) -0.0066(4)
N1 0.029(2) 0.028(2) 0.049(3) -0.011(2) -0.007(2) 0.0050(18)
N2 0.038(3) 0.039(3) 0.036(2) -0.013(2) -0.0055(19) -0.007(2)
N3 0.031(2) 0.043(3) 0.029(2) -0.0166(19) 0.0010(17) -0.0103(19)
N4 0.028(2) 0.041(3) 0.030(2) -0.0147(19) -0.0056(17) -0.0055(19)
O1 0.0295(18) 0.045(2) 0.0295(19) -0.0119(16) -0.0002(14) -0.0058(16)
C1 0.040(3) 0.030(3) 0.075(4) -0.016(3) 0.003(3) 0.002(2)
C2 0.052(4) 0.045(4) 0.084(5) -0.024(4) -0.007(4) 0.007(3)
C3 0.092(6) 0.035(4) 0.082(6) -0.012(4) 0.008(5) 0.005(4)
C4 0.037(3) 0.038(3) 0.044(3) -0.002(2) -0.010(2) -0.010(2)
C5 0.048(4) 0.050(4) 0.063(4) -0.001(3) -0.025(3) -0.004(3)
C6 0.050(4) 0.059(4) 0.035(3) -0.016(3) -0.010(3) -0.022(3)
C7 0.063(4) 0.077(5) 0.046(4) -0.018(3) -0.005(3) -0.025(4)
C8 0.051(4) 0.068(5) 0.066(4) -0.041(4) 0.003(3) -0.010(3)
C9 0.033(3) 0.031(3) 0.027(2) -0.011(2) -0.004(2) -0.004(2)
C10 0.028(2) 0.031(3) 0.027(2) -0.012(2) -0.0089(19) 0.001(2)
C11 0.052(3) 0.047(3) 0.031(3) -0.010(2) -0.002(2) -0.022(3)
C12 0.051(4) 0.053(4) 0.032(3) -0.015(3) -0.004(2) -0.017(3)
C13 0.031(3) 0.038(3) 0.042(3) -0.023(2) -0.010(2) 0.004(2)
C14 0.039(3) 0.034(3) 0.047(3) -0.003(2) -0.015(3) -0.008(2)
C15 0.037(3) 0.043(3) 0.027(3) -0.005(2) -0.011(2) -0.003(2)
C16 0.046(3) 0.057(4) 0.051(4) -0.032(3) -0.007(3) -0.011(3)
C17 0.026(2) 0.033(3) 0.024(2) -0.015(2) 0.0042(18) -0.009(2)
C18 0.036(3) 0.045(3) 0.036(3) -0.008(3) -0.006(2) -0.014(2)
C19 0.050(4) 0.057(4) 0.032(3) -0.011(3) -0.000(2) -0.013(3)
C20 0.051(4) 0.057(4) 0.042(3) -0.022(3) 0.005(3) -0.012(3)
C21 0.041(3) 0.046(3) 0.045(3) -0.022(3) 0.013(3) -0.013(3)
C22 0.037(3) 0.034(3) 0.042(3) -0.007(2) -0.003(2) -0.008(2)
C23 0.046(3) 0.039(3) 0.042(3) 0.001(3) -0.006(3) -0.001(3)
C24 0.049(4) 0.055(4) 0.056(4) -0.000(3) 0.004(3) 0.012(3)
C25 0.044(3) 0.048(4) 0.041(3) 0.007(3) -0.004(3) -0.004(3)
C26 0.041(3) 0.043(3) 0.044(3) -0.003(3) 0.001(3) -0.007(3)
C27 0.036(3) 0.040(3) 0.046(3) -0.002(3) 0.003(2) -0.007(2)
C28 0.042(3) 0.047(3) 0.043(3) -0.002(3) 0.006(3) -0.011(3)
C29 0.055(4) 0.051(4) 0.028(3) -0.004(3) 0.011(3) -0.016(3)
C30 0.062(4) 0.062(4) 0.050(4) 0.007(3) -0.030(3) -0.002(3)
C31 0.053(4) 0.033(3) 0.070(5) 0.001(3) -0.007(3) -0.004(3)
C32 0.042(3) 0.052(4) 0.065(4) -0.003(3) -0.007(3) -0.015(3)
C33 0.041(4) 0.080(5) 0.068(5) -0.026(4) 0.017(3) -0.017(3)
C34 0.072(5) 0.072(5) 0.033(3) -0.018(3) -0.001(3) -0.011(4)

loop_
_atom_type_symbol
_atom_type_scat_dispersion_real
_atom_type_scat_dispersion_imag
_atom_type_scat_Cromer_Mann_a1
_atom_type_scat_Cromer_Mann_b1
_atom_type_scat_Cromer_Mann_a2
_atom_type_scat_Cromer_Mann_b2
_atom_type_scat_Cromer_Mann_a3
_atom_type_scat_Cromer_Mann_b3
_atom_type_scat_Cromer_Mann_a4
_atom_type_scat_Cromer_Mann_b4
_atom_type_scat_Cromer_Mann_c
_atom_type_scat_source
'C   ' 0.0020 0.0020 2.3100 20.8439 1.0200 10.2075 1.5886 0.5687 0.8650 51.6512 0.2156 International_Tables_Vol_IV_Table_2.2B
'H   ' 0.0000 0.0000 0.4930 10.5109 0.3229 26.1257 0.1402 3.1424 0.0408 57.7997 0.0030 International_Tables_Vol_IV_Table_2.2B
'N   ' 0.0040 0.0030 12.2126 0.0057 3.1322 9.8933 2.0125 28.9975 1.1663 0.5826 -11.5290 International_Tables_Vol_IV_Table_2.2B
'O   ' 0.0080 0.0060 3.0485 13.2771 2.2868 5.7011 1.5463 0.3239 0.8670 32.9089 0.2508 International_Tables_Vol_IV_Table_2.2B
'Ti  ' 0.2480 0.4460 9.7595 7.8508 7.3558 0.5000 1.6991 35.6338 1.9021 116.1050 1.2807 International_Tables_Vol_IV_Table_2.2B

loop_
_geom_angle_atom_site_label_1
_geom_angle_atom_site_label_2
_geom_angle_atom_site_label_3
_geom_angle
_geom_angle_publ_flag
N1 Ti1 N2 63.84(19) yes
N1 Ti1 N3 109.0(2) yes
N2 Ti1 N3 90.06(18) yes
N1 Ti1 O1 95.16(17) yes
N2 Ti1 O1 142.41(18) yes
N3 Ti1 O1 66.62(16) yes
N1 Ti1 C4 32.11(19) yes
N2 Ti1 C4 32.09(19) yes
N3 Ti1 C4 104.53(19) yes
O1 Ti1 C4 123.56(18) yes
N1 Ti1 C9 101.85(18) yes
N2 Ti1 C9 117.39(17) yes
N3 Ti1 C9 33.99(16) yes
O1 Ti1 C9 32.79(15) yes
C4 Ti1 C9 116.58(18) yes
N1 Ti1 C25 138.6(2) yes
N2 Ti1 C25 133.6(2) yes
N3 Ti1 C25 108.1(2) yes
O1 Ti1 C25 83.2(2) yes
C4 Ti1 C25 144.3(2) yes
N1 Ti1 C26 135.6(2) yes
N2 Ti1 C26 99.3(2) yes
N3 Ti1 C26 111.9(2) yes
O1 Ti1 C26 116.3(2) yes
C4 Ti1 C26 118.2(2) yes
N1 Ti1 C27 101.7(2) yes
N2 Ti1 C27 81.9(2) yes
N3 Ti1 C27 140.8(2) yes
O1 Ti1 C27 134.77(19) yes
C4 Ti1 C27 88.6(2) yes
N1 Ti1 C28 85.3(2) yes
N2 Ti1 C28 100.8(2) yes
N3 Ti1 C28 165.0(2) yes
O1 Ti1 C28 108.50(19) yes
C4 Ti1 C28 90.1(2) yes
N1 Ti1 C29 105.7(2) yes
N2 Ti1 C29 135.0(2) yes
N3 Ti1 C29 132.4(2) yes
O1 Ti1 C29 78.78(19) yes
C4 Ti1 C29 122.0(2) yes
C9 Ti1 C25 98.6(2) yes
C9 Ti1 C26 121.8(2) yes
C25 Ti1 C26 34.4(2) yes
C9 Ti1 C27 154.6(2) yes
C25 Ti1 C27 56.8(2) yes
C26 Ti1 C27 33.9(2) yes
C9 Ti1 C28 140.5(2) yes
C25 Ti1 C28 56.8(2) yes
C26 Ti1 C28 56.3(2) yes
C27 Ti1 C28 33.7(2) yes
C9 Ti1 C29 107.5(2) yes
C25 Ti1 C29 33.2(2) yes
C26 Ti1 C29 55.9(2) yes
C27 Ti1 C29 56.4(2) yes
C28 Ti1 C29 34.7(2) yes
Ti1 N1 C1 142.3(4) yes
Ti1 N1 C4 93.9(3) yes
C1 N1 C4 123.6(5) yes
Ti1 N2 C4 88.5(3) yes
Ti1 N2 C6 147.6(4) yes
C4 N2 C6 123.7(5) yes
Ti1 N3 C9 92.5(3) yes
Ti1 N3 C17 145.5(3) yes
C9 N3 C17 120.2(4) yes
C9 N4 C10 121.5(4) yes
Ti1 O1 C9 94.7(3) yes
N1 C1 C2 112.4(6) yes
N1 C1 C3 109.7(5) yes
C2 C1 C3 109.3(6) yes
Ti1 C4 N1 54.0(3) yes
Ti1 C4 N2 59.4(3) yes
N1 C4 N2 112.5(5) yes
Ti1 C4 C5 168.4(4) yes
N1 C4 C5 123.2(6) yes
N2 C4 C5 124.2(5) yes
N2 C6 C7 110.7(5) yes
N2 C6 C8 108.7(5) yes
C7 C6 C8 110.1(6) yes
Ti1 C9 N3 53.5(2) yes
Ti1 C9 N4 173.2(4) yes
N3 C9 N4 124.4(5) yes
Ti1 C9 O1 52.5(2) yes
N3 C9 O1 105.7(4) yes
N4 C9 O1 129.9(5) yes
N4 C10 C11 124.9(5) yes
N4 C10 C15 117.9(4) yes
C11 C10 C15 117.1(5) yes
C10 C11 C12 119.9(5) yes
C11 C12 C13 122.4(5) yes
C12 C13 C14 117.8(5) yes
C12 C13 C16 120.8(5) yes
C14 C13 C16 121.4(5) yes
C13 C14 C15 121.4(5) yes
C10 C15 C14 121.2(5) yes
N3 C17 C18 119.2(5) yes
N3 C17 C22 120.7(5) yes
C18 C17 C22 120.0(5) yes
C17 C18 C19 119.3(6) yes
C17 C18 C23 119.6(5) yes
C19 C18 C23 121.0(6) yes
C18 C19 C20 120.1(6) yes
C18 C19 H191 119.4(4) no
C20 C19 H191 120.5(4) no
C19 C20 C21 121.8(6) yes
C20 C21 C22 119.6(6) yes
C17 C22 C21 119.1(6) yes
C17 C22 C24 121.7(5) yes
C21 C22 C24 119.2(6) yes
Ti1 C25 C26 73.4(4) yes
Ti1 C25 C29 75.5(4) yes
C26 C25 C29 108.6(6) yes
Ti1 C25 C30 120.4(4) yes
C26 C25 C30 126.8(6) yes
C29 C25 C30 124.4(6) yes
Ti1 C26 C25 72.2(3) yes
Ti1 C26 C27 73.6(4) yes
C25 C26 C27 108.0(6) yes
Ti1 C26 C31 129.0(4) yes
C25 C26 C31 125.2(6) yes
C27 C26 C31 125.8(6) yes
Ti1 C27 C26 72.5(3) yes
Ti1 C27 C28 74.0(3) yes
C26 C27 C28 108.7(6) yes
Ti1 C27 C32 126.8(4) yes
C26 C27 C32 127.2(6) yes
C28 C27 C32 123.5(6) yes
Ti1 C28 C27 72.3(3) yes
Ti1 C28 C29 72.7(3) yes
C27 C28 C29 106.5(5) yes
Ti1 C28 C33 124.8(5) yes
C27 C28 C33 124.8(6) yes
C29 C28 C33 128.5(6) yes
Ti1 C29 C25 71.3(3) yes
Ti1 C29 C28 72.6(3) yes
C25 C29 C28 108.1(6) yes
Ti1 C29 C34 122.4(4) yes
C25 C29 C34 125.2(7) yes
C28 C29 C34 126.7(6) yes

loop_
_geom_bond_atom_site_label_1
_geom_bond_atom_site_label_2
_geom_bond_distance
_geom_bond_publ_flag
Ti1 N1 2.024(5) yes
Ti1 N2 2.150(5) yes
Ti1 N3 1.994(4) yes
Ti1 O1 1.973(4) yes
Ti1 C4 2.497(6) yes
Ti1 C9 2.479(5) yes
Ti1 C25 2.394(6) yes
Ti1 C26 2.411(6) yes
Ti1 C27 2.424(6) yes
Ti1 C28 2.445(6) yes
Ti1 C29 2.446(6) yes
N1 C1 1.470(7) yes
N1 C4 1.331(7) yes
N2 C4 1.327(8) yes
N2 C6 1.481(7) yes
N3 C9 1.387(6) yes
N3 C17 1.420(6) yes
N4 C9 1.283(7) yes
N4 C10 1.420(6) yes
O1 C9 1.347(6) yes
C1 C2 1.520(11) yes
C1 C3 1.54(1) yes
C4 C5 1.516(9) yes
C6 C7 1.51(1) yes
C6 C8 1.50(1) yes
C10 C11 1.395(7) yes
C10 C15 1.396(8) yes
C11 C12 1.400(8) yes
C12 C13 1.368(8) yes
C13 C14 1.366(8) yes
C13 C16 1.526(7) yes
C14 C15 1.394(8) yes
C17 C18 1.409(8) yes
C17 C22 1.384(8) yes
C18 C19 1.387(8) yes
C18 C23 1.507(8) yes
C19 C20 1.36(1) yes
C20 C21 1.36(1) yes
C21 C22 1.413(8) yes
C22 C24 1.514(9) yes
C25 C26 1.420(9) yes
C25 C29 1.384(9) yes
C25 C30 1.502(9) yes
C26 C27 1.411(9) yes
C26 C31 1.506(9) yes
C27 C28 1.411(9) yes
C27 C32 1.499(9) yes
C28 C29 1.46(1) yes
C28 C33 1.50(1) yes
C29 C34 1.509(9) yes
